data_2231344
loop_
_publ_author_name
'Yang, Huai-Xia'
'Wang, Xia'
'Xie, Cai-Xia'
'Li, Xiao-Fei'
'Liu, Yan-Ju'

_publ_section_title
;
 Bis[2-(2-furyl)-1-(2-furylmethyl)-1<i>H</i>-benzimidazole-\k<i>N</i>^3^]diiodidocadmium
;
_journal_coeditor_code WM2505
_journal_issue 8
_journal_name_full 'Acta Crystallographica Section E'
_journal_page_first m1149
_journal_paper_doi 10.1107/S1600536811029321
_journal_volume 67
_journal_year 2011
_chemical_formula_iupac '[Cd I2 (C16 H12 N2 O2)2]'
_chemical_formula_moiety 'C32 H24 Cd I2 N4 O4'
_chemical_formula_sum 'C32 H24 Cd I2 N4 O4'
_chemical_formula_weight 894.75
_chemical_name_systematic
;
Bis[2-(2-furyl)-1-(2-furylmethyl)-1<i>H</i>-benzimidazole-
\k<i>N</i>^3^]diiodidocadmium
;
_space_group_IT_number 15
_symmetry_cell_setting monoclinic
_symmetry_space_group_name_Hall '-C 2yc'
_symmetry_space_group_name_H-M 'C 1 2/c 1'
_atom_sites_solution_hydrogens geom
_atom_sites_solution_primary direct
_atom_sites_solution_secondary difmap
_audit_creation_method SHELXL-97
_cell_angle_alpha 90.00
_cell_angle_beta 115.02(3)
_cell_angle_gamma 90.00
_cell_formula_units_Z 4
_cell_length_a 18.140(4)
_cell_length_b 10.582(2)
_cell_length_c 18.507(4)
_cell_measurement_reflns_used 4174
_cell_measurement_temperature 293(2)
_cell_measurement_theta_max 27.896
_cell_measurement_theta_min 2.252
_cell_volume 3219.2(14)
_computing_cell_refinement 'CrystalClear (Rigaku/MSC, 2006)'
_computing_data_collection 'CrystalClear (Rigaku/MSC, 2006)'
_computing_data_reduction 'CrystalClear (Rigaku/MSC, 2006)'
_computing_molecular_graphics 'SHELXTL (Sheldrick, 2008)'
_computing_publication_material 'SHELXTL (Sheldrick, 2008)'
_computing_structure_refinement 'SHELXL97 (Sheldrick, 2008)'
_computing_structure_solution 'SHELXS97 (Sheldrick, 2008)'
_diffrn_ambient_temperature 293(2)
_diffrn_detector_area_resol_mean 28.5714
_diffrn_measured_fraction_theta_full 0.999
_diffrn_measured_fraction_theta_max 0.999
_diffrn_measurement_device_type 'Rigaku Saturn'
_diffrn_measurement_method \w
_diffrn_radiation_monochromator graphite
_diffrn_radiation_source 'fine-focus sealed tube'
_diffrn_radiation_type MoK\a
_diffrn_radiation_wavelength 0.71073
_diffrn_reflns_av_R_equivalents 0.0284
_diffrn_reflns_av_sigmaI/netI 0.0279
_diffrn_reflns_limit_h_max 21
_diffrn_reflns_limit_h_min -18
_diffrn_reflns_limit_k_max 12
_diffrn_reflns_limit_k_min -9
_diffrn_reflns_limit_l_max 22
_diffrn_reflns_limit_l_min -22
_diffrn_reflns_number 10971
_diffrn_reflns_theta_full 25.49
_diffrn_reflns_theta_max 25.49
_diffrn_reflns_theta_min 2.29
_exptl_absorpt_coefficient_mu 2.638
_exptl_absorpt_correction_T_max 0.6930
_exptl_absorpt_correction_T_min 0.6481
_exptl_absorpt_correction_type multi-scan
_exptl_absorpt_process_details '(CrystalClear; Rigaku/MSC, 2006)'
_exptl_crystal_colour 'light yellow'
_exptl_crystal_density_diffrn 1.846
_exptl_crystal_density_method 'not measured'
_exptl_crystal_description prism
_exptl_crystal_F_000 1720
_exptl_crystal_size_max 0.18
_exptl_crystal_size_mid 0.16
_exptl_crystal_size_min 0.15
_refine_diff_density_max 0.637
_refine_diff_density_min -0.450
_refine_ls_extinction_method none
_refine_ls_goodness_of_fit_ref 1.099
_refine_ls_hydrogen_treatment constr
_refine_ls_matrix_type full
_refine_ls_number_parameters 205
_refine_ls_number_reflns 2993
_refine_ls_number_restraints 0
_refine_ls_restrained_S_all 1.099
_refine_ls_R_factor_all 0.0487
_refine_ls_R_factor_gt 0.0393
_refine_ls_shift/su_max 0.001
_refine_ls_shift/su_mean 0.000
_refine_ls_structure_factor_coef Fsqd
_refine_ls_weighting_details 'calc w=1/[\s^2^(Fo^2^)+(0.0357P)^2^+4.2457P] where P=(Fo^2^+2Fc^2^)/3'
_refine_ls_weighting_scheme calc
_refine_ls_wR_factor_gt 0.0794
_refine_ls_wR_factor_ref 0.0847
_reflns_number_gt 2595
_reflns_number_total 2993
_reflns_threshold_expression I>2sigma(I)
_cod_data_source_file wm2505.cif
_cod_data_source_block I
_cod_original_sg_symbol_H-M 'C 2/c'
_cod_database_code 2231344
_cod_database_fobs_code 2231344

loop_
_symmetry_equiv_pos_as_xyz
'x, y, z'
'-x, y, -z+1/2'
'x+1/2, y+1/2, z'
'-x+1/2, y+1/2, -z+1/2'
'-x, -y, -z'
'x, -y, z-1/2'
'-x+1/2, -y+1/2, -z'
'x+1/2, -y+1/2, z-1/2'

loop_
_atom_site_type_symbol
_atom_site_label
_atom_site_fract_x
_atom_site_fract_y
_atom_site_fract_z
_atom_site_U_iso_or_equiv
_atom_site_adp_type
_atom_site_calc_flag
_atom_site_refinement_flags
_atom_site_occupancy
_atom_site_symmetry_multiplicity
_atom_site_disorder_assembly
_atom_site_disorder_group
Cd Cd1 0.5000 0.58735(4) 0.2500 0.04815(16) Uani d S 1 2 . .
I I1 0.6326(2) 0.7359(4) 0.26829(19) 0.0695(6) Uani d P 0.85(5) 1 A 1
I I1' 0.615(5) 0.752(5) 0.261(2) 0.089(7) Uani d P 0.15(5) 1 A 2
N N1 0.4753(2) 0.4731(3) 0.1385(2) 0.0429(8) Uani d . 1 1 A .
N N2 0.4699(2) 0.3215(3) 0.0528(2) 0.0483(9) Uani d . 1 1 A .
C C1 0.4236(2) 0.5121(4) 0.0618(2) 0.0426(10) Uani d . 1 1 . .
C C2 0.3808(3) 0.6239(4) 0.0347(3) 0.0491(11) Uani d . 1 1 A .
H H2A 0.3830 0.6879 0.0700 0.059 Uiso calc R 1 1 . .
C C3 0.3349(3) 0.6371(5) -0.0462(3) 0.0555(12) Uani d . 1 1 . .
H H3A 0.3060 0.7115 -0.0658 0.067 Uiso calc R 1 1 A .
C C4 0.3310(3) 0.5417(5) -0.0990(3) 0.0601(13) Uani d . 1 1 A .
H H4A 0.2992 0.5534 -0.1532 0.072 Uiso calc R 1 1 . .
C C5 0.3730(3) 0.4300(5) -0.0734(3) 0.0552(12) Uani d . 1 1 . .
H H5A 0.3706 0.3660 -0.1088 0.066 Uiso calc R 1 1 A .
C C6 0.4192(2) 0.4180(4) 0.0081(3) 0.0439(10) Uani d . 1 1 A .
C C7 0.5015(2) 0.3599(4) 0.1300(3) 0.0459(10) Uani d . 1 1 . .
C C8 0.5590(3) 0.2866(5) 0.1956(3) 0.0529(11) Uani d . 1 1 A .
C C9 0.5687(3) 0.1627(4) 0.2070(3) 0.0599(13) Uani d . 1 1 . .
H H9A 0.5385 0.1001 0.1716 0.072 Uiso calc R 1 1 A .
C C10 0.6321(4) 0.1441(7) 0.2812(4) 0.092(2) Uani d . 1 1 A .
H H10A 0.6531 0.0663 0.3038 0.111 Uiso calc R 1 1 . .
C C11 0.6575(4) 0.2548(8) 0.3144(4) 0.098(2) Uani d . 1 1 . .
H H11A 0.6989 0.2684 0.3649 0.118 Uiso calc R 1 1 A .
C C12 0.4852(3) 0.2042(4) 0.0182(3) 0.0571(12) Uani d . 1 1 . .
H H12A 0.5342 0.1643 0.0567 0.068 Uiso calc R 1 1 A .
H H12B 0.4940 0.2250 -0.0286 0.068 Uiso calc R 1 1 . .
C C13 0.4164(3) 0.1140(4) -0.0046(3) 0.0574(12) Uani d . 1 1 A .
C C14 0.3614(4) 0.0757(5) -0.0735(4) 0.0829(18) Uani d . 1 1 . .
H H14A 0.3571 0.0986 -0.1236 0.099 Uiso calc R 1 1 A .
C C15 0.3092(4) -0.0087(6) -0.0563(5) 0.102(2) Uani d . 1 1 A .
H H15A 0.2630 -0.0486 -0.0932 0.123 Uiso calc R 1 1 . .
C C16 0.3386(5) -0.0187(7) 0.0207(5) 0.109(3) Uani d . 1 1 . .
H H16A 0.3171 -0.0691 0.0482 0.131 Uiso calc R 1 1 A .
O O1 0.6113(3) 0.3501(4) 0.2604(3) 0.0905(12) Uani d . 1 1 A .
O O2 0.4063(3) 0.0562(4) 0.0554(3) 0.0995(14) Uani d . 1 1 A .

loop_
_atom_site_aniso_label
_atom_site_aniso_U_11
_atom_site_aniso_U_22
_atom_site_aniso_U_33
_atom_site_aniso_U_12
_atom_site_aniso_U_13
_atom_site_aniso_U_23
Cd1 0.0569(3) 0.0407(3) 0.0372(2) 0.000 0.0104(2) 0.000
I1 0.0791(13) 0.0742(10) 0.0499(11) -0.0321(6) 0.0220(8) -0.0089(5)
I1' 0.125(16) 0.069(7) 0.079(7) -0.051(10) 0.049(8) -0.021(5)
N1 0.048(2) 0.040(2) 0.0411(19) -0.0022(16) 0.0185(16) -0.0024(15)
N2 0.049(2) 0.040(2) 0.059(2) -0.0091(17) 0.0264(19) -0.0103(18)
C1 0.040(2) 0.044(2) 0.042(2) -0.0093(19) 0.0159(19) 0.0011(19)
C2 0.055(3) 0.043(2) 0.050(3) -0.004(2) 0.023(2) 0.002(2)
C3 0.051(3) 0.057(3) 0.048(3) -0.004(2) 0.011(2) 0.008(2)
C4 0.059(3) 0.074(3) 0.041(3) -0.014(3) 0.015(2) 0.004(2)
C5 0.054(3) 0.065(3) 0.046(3) -0.019(2) 0.020(2) -0.014(2)
C6 0.041(2) 0.043(2) 0.050(2) -0.0093(19) 0.021(2) -0.002(2)
C7 0.043(2) 0.042(2) 0.056(3) -0.0026(19) 0.024(2) 0.002(2)
C8 0.049(3) 0.057(3) 0.053(3) -0.001(2) 0.021(2) 0.000(2)
C9 0.070(3) 0.033(3) 0.067(3) 0.003(2) 0.020(3) -0.002(2)
C10 0.089(5) 0.081(5) 0.102(5) 0.038(4) 0.036(4) 0.037(4)
C11 0.067(4) 0.143(7) 0.064(4) -0.003(4) 0.006(3) 0.015(4)
C12 0.062(3) 0.046(3) 0.075(3) -0.011(2) 0.041(3) -0.015(2)
C13 0.067(3) 0.040(3) 0.076(3) -0.010(2) 0.040(3) -0.011(2)
C14 0.092(4) 0.053(3) 0.080(4) -0.014(3) 0.013(3) 0.006(3)
C15 0.074(4) 0.058(4) 0.136(7) -0.025(3) 0.006(4) -0.012(4)
C16 0.108(6) 0.095(5) 0.139(7) -0.054(5) 0.066(6) -0.031(5)
O1 0.101(3) 0.087(3) 0.081(3) -0.009(2) 0.036(3) -0.006(2)
O2 0.121(4) 0.099(3) 0.091(3) -0.055(3) 0.058(3) -0.031(3)

loop_
_atom_type_symbol
_atom_type_description
_atom_type_scat_dispersion_real
_atom_type_scat_dispersion_imag
_atom_type_scat_source
C C 0.0033 0.0016 'International Tables Vol C Tables 4.2.6.8 and 6.1.1.4'
H H 0.0000 0.0000 'International Tables Vol C Tables 4.2.6.8 and 6.1.1.4'
N N 0.0061 0.0033 'International Tables Vol C Tables 4.2.6.8 and 6.1.1.4'
O O 0.0106 0.0060 'International Tables Vol C Tables 4.2.6.8 and 6.1.1.4'
Cd Cd -0.8075 1.2024 'International Tables Vol C Tables 4.2.6.8 and 6.1.1.4'
I I -0.4742 1.8119 'International Tables Vol C Tables 4.2.6.8 and 6.1.1.4'

loop_
_geom_angle_atom_site_label_1
_geom_angle_atom_site_label_2
_geom_angle_atom_site_label_3
_geom_angle_site_symmetry_1
_geom_angle_site_symmetry_3
_geom_angle
N1 Cd1 N1 . 2_655 115.51(17)
N1 Cd1 I1' . 2_655 115.7(13)
N1 Cd1 I1' 2_655 2_655 105.3(6)
N1 Cd1 I1' . . 105.3(6)
N1 Cd1 I1' 2_655 . 115.7(13)
I1' Cd1 I1' 2_655 . 98(4)
N1 Cd1 I1 . 2_655 111.36(12)
N1 Cd1 I1 2_655 2_655 103.96(12)
I1' Cd1 I1 2_655 2_655 6.6(19)
I1' Cd1 I1 . 2_655 104.6(18)
N1 Cd1 I1 . . 103.96(12)
N1 Cd1 I1 2_655 . 111.36(12)
I1' Cd1 I1 2_655 . 104.6(18)
I1' Cd1 I1 . . 6.6(18)
I1 Cd1 I1 2_655 . 110.9(2)
C7 N1 C1 . . 105.5(3)
C7 N1 Cd1 . . 130.5(3)
C1 N1 Cd1 . . 123.9(3)
C7 N2 C6 . . 106.6(3)
C7 N2 C12 . . 129.5(4)
C6 N2 C12 . . 123.9(4)
C6 C1 C2 . . 120.0(4)
C6 C1 N1 . . 109.1(4)
C2 C1 N1 . . 130.9(4)
C3 C2 C1 . . 117.9(4)
C3 C2 H2A . . 121.1
C1 C2 H2A . . 121.1
C2 C3 C4 . . 121.3(5)
C2 C3 H3A . . 119.3
C4 C3 H3A . . 119.3
C5 C4 C3 . . 121.7(4)
C5 C4 H4A . . 119.1
C3 C4 H4A . . 119.1
C4 C5 C6 . . 116.4(4)
C4 C5 H5A . . 121.8
C6 C5 H5A . . 121.8
C1 C6 C5 . . 122.6(4)
C1 C6 N2 . . 106.2(4)
C5 C6 N2 . . 131.2(4)
N1 C7 N2 . . 112.6(4)
N1 C7 C8 . . 123.5(4)
N2 C7 C8 . . 123.8(4)
C9 C8 O1 . . 110.7(5)
C9 C8 C7 . . 131.5(5)
O1 C8 C7 . . 117.7(4)
C8 C9 C10 . . 107.3(5)
C8 C9 H9A . . 126.4
C10 C9 H9A . . 126.4
C11 C10 C9 . . 108.6(5)
C11 C10 H10A . . 125.7
C9 C10 H10A . . 125.7
C10 C11 O1 . . 108.6(6)
C10 C11 H11A . . 125.7
O1 C11 H11A . . 125.7
N2 C12 C13 . . 112.1(4)
N2 C12 H12A . . 109.2
C13 C12 H12A . . 109.2
N2 C12 H12B . . 109.2
C13 C12 H12B . . 109.2
H12A C12 H12B . . 107.9
C14 C13 O2 . . 110.4(5)
C14 C13 C12 . . 132.9(5)
O2 C13 C12 . . 116.7(5)
C13 C14 C15 . . 106.3(6)
C13 C14 H14A . . 126.8
C15 C14 H14A . . 126.8
C16 C15 C14 . . 107.0(6)
C16 C15 H15A . . 126.5
C14 C15 H15A . . 126.5
C15 C16 O2 . . 109.7(6)
C15 C16 H16A . . 125.1
O2 C16 H16A . . 125.1
C8 O1 C11 . . 104.8(5)
C13 O2 C16 . . 106.5(5)

loop_
_geom_bond_atom_site_label_1
_geom_bond_atom_site_label_2
_geom_bond_site_symmetry_2
_geom_bond_distance
Cd1 N1 . 2.267(3)
Cd1 N1 2_655 2.267(3)
Cd1 I1' 2_655 2.67(3)
Cd1 I1' . 2.67(3)
Cd1 I1 2_655 2.772(4)
Cd1 I1 . 2.772(4)
N1 C7 . 1.323(5)
N1 C1 . 1.393(5)
N2 C7 . 1.356(5)
N2 C6 . 1.390(5)
N2 C12 . 1.476(5)
C1 C6 . 1.386(6)
C1 C2 . 1.387(6)
C2 C3 . 1.379(6)
C2 H2A . 0.9300
C3 C4 . 1.386(7)
C3 H3A . 0.9300
C4 C5 . 1.378(7)
C4 H4A . 0.9300
C5 C6 . 1.387(6)
C5 H5A . 0.9300
C7 C8 . 1.446(6)
C8 C9 . 1.328(6)
C8 O1 . 1.351(6)
C9 C10 . 1.383(8)
C9 H9A . 0.9300
C10 C11 . 1.312(9)
C10 H10A . 0.9300
C11 O1 . 1.419(8)
C11 H11A . 0.9300
C12 C13 . 1.482(6)
C12 H12A . 0.9700
C12 H12B . 0.9700
C13 C14 . 1.307(7)
C13 O2 . 1.348(6)
C14 C15 . 1.432(8)
C14 H14A . 0.9300
C15 C16 . 1.297(10)
C15 H15A . 0.9300
C16 O2 . 1.371(7)
C16 H16A . 0.9300

loop_
_geom_torsion_atom_site_label_1
_geom_torsion_atom_site_label_2
_geom_torsion_atom_site_label_3
_geom_torsion_atom_site_label_4
_geom_torsion_site_symmetry_1
_geom_torsion
N1 Cd1 N1 C7 2_655 -29.6(3)
I1' Cd1 N1 C7 2_655 -153.3(16)
I1' Cd1 N1 C7 . 99.3(19)
I1 Cd1 N1 C7 2_655 -147.9(3)
I1 Cd1 N1 C7 . 92.7(4)
N1 Cd1 N1 C1 2_655 147.9(3)
I1' Cd1 N1 C1 2_655 24.3(16)
I1' Cd1 N1 C1 . -83.1(19)
I1 Cd1 N1 C1 2_655 29.6(3)
I1 Cd1 N1 C1 . -89.8(3)
C7 N1 C1 C6 . 0.9(4)
Cd1 N1 C1 C6 . -177.2(3)
C7 N1 C1 C2 . -178.1(4)
Cd1 N1 C1 C2 . 3.9(6)
C6 C1 C2 C3 . -0.2(6)
N1 C1 C2 C3 . 178.7(4)
C1 C2 C3 C4 . 0.4(7)
C2 C3 C4 C5 . -0.4(7)
C3 C4 C5 C6 . 0.2(7)
C2 C1 C6 C5 . 0.0(6)
N1 C1 C6 C5 . -179.1(4)
C2 C1 C6 N2 . 178.2(4)
N1 C1 C6 N2 . -0.9(4)
C4 C5 C6 C1 . 0.0(6)
C4 C5 C6 N2 . -177.7(4)
C7 N2 C6 C1 . 0.6(4)
C12 N2 C6 C1 . -177.8(4)
C7 N2 C6 C5 . 178.6(4)
C12 N2 C6 C5 . 0.2(7)
C1 N1 C7 N2 . -0.5(4)
Cd1 N1 C7 N2 . 177.3(3)
C1 N1 C7 C8 . 178.2(4)
Cd1 N1 C7 C8 . -4.0(6)
C6 N2 C7 N1 . 0.0(5)
C12 N2 C7 N1 . 178.3(4)
C6 N2 C7 C8 . -178.7(4)
C12 N2 C7 C8 . -0.4(7)
N1 C7 C8 C9 . 149.8(5)
N2 C7 C8 C9 . -31.7(8)
N1 C7 C8 O1 . -26.6(6)
N2 C7 C8 O1 . 152.0(4)
O1 C8 C9 C10 . -2.2(6)
C7 C8 C9 C10 . -178.7(5)
C8 C9 C10 C11 . 2.2(7)
C9 C10 C11 O1 . -1.3(8)
C7 N2 C12 C13 . 104.9(5)
C6 N2 C12 C13 . -77.1(5)
N2 C12 C13 C14 . 109.2(7)
N2 C12 C13 O2 . -71.6(6)
O2 C13 C14 C15 . 3.2(7)
C12 C13 C14 C15 . -177.6(5)
C13 C14 C15 C16 . -2.7(8)
C14 C15 C16 O2 . 1.2(9)
C9 C8 O1 C11 . 1.4(6)
C7 C8 O1 C11 . 178.5(5)
C10 C11 O1 C8 . 0.0(7)
C14 C13 O2 C16 . -2.5(7)
C12 C13 O2 C16 . 178.2(5)
C15 C16 O2 C13 . 0.6(8)
